data_2220014
loop_
_publ_author_name
'Wang, Wei'
'Tian, Laijin'
'Chen, Dengtai'
'Qu, Yuan'

_publ_section_title
'[<i>N</i>-(5-Bromo-2-oxidobenzylidene)-<small>L</small>-valinato-\k^3^<i>O</i>,<i>N</i>,<i>O</i>']diethyltin(IV)'
_journal_coeditor_code TK2313
_journal_issue 11
_journal_name_full 'Acta Crystallographica Section E'
_journal_page_first m1404
_journal_paper_doi 10.1107/S1600536808032388
_journal_volume 64
_journal_year 2008
_chemical_formula_iupac '[Sn (C2 H5)2 (C12 H12 Br N O3)]'
_chemical_formula_moiety 'C16 H22 Br N O3 Sn'
_chemical_formula_sum 'C16 H22 Br N O3 Sn'
_chemical_formula_weight 474.95
_chemical_name_systematic
;
[<i>N</i>-(5-Bromo-2-oxidobenzylidene)-L-valinato-
\k^3^<i>O</i>,<i>N</i>,<i>O</i>']diethyltin(IV)
;
_space_group_IT_number 19
_symmetry_cell_setting orthorhombic
_symmetry_space_group_name_Hall 'P 2ac 2ab'
_symmetry_space_group_name_H-M 'P 21 21 21'
_atom_sites_solution_hydrogens geom
_atom_sites_solution_primary direct
_atom_sites_solution_secondary difmap
_audit_creation_method SHELXL-97
_cell_angle_alpha 90
_cell_angle_beta 90
_cell_angle_gamma 90
_cell_formula_units_Z 4
_cell_length_a 9.810(2)
_cell_length_b 10.377(2)
_cell_length_c 18.301(4)
_cell_measurement_reflns_used 4436
_cell_measurement_temperature 295(2)
_cell_measurement_theta_max 22.1
_cell_measurement_theta_min 2.2
_cell_volume 1863.0(7)
_computing_cell_refinement 'SAINT (Bruker, 2002)'
_computing_data_collection 'SMART (Bruker, 2002)'
_computing_data_reduction 'SAINT (Bruker, 2002)'
_computing_molecular_graphics 'ORTEP-3 for Windows (Farrugia, 1997)'
_computing_publication_material 'SHELXL97 (Sheldrick, 2008)'
_computing_structure_refinement 'SHELXL97 (Sheldrick, 2008)'
_computing_structure_solution 'SHELXS97 (Sheldrick, 2008)'
_diffrn_ambient_temperature 295(2)
_diffrn_measured_fraction_theta_full 0.999
_diffrn_measured_fraction_theta_max 0.999
_diffrn_measurement_device_type 'Bruker SMART APEX area-detector'
_diffrn_measurement_method '\f and \w'
_diffrn_radiation_monochromator graphite
_diffrn_radiation_source 'fine-focus sealed tube'
_diffrn_radiation_type MoK\a
_diffrn_radiation_wavelength 0.71073
_diffrn_reflns_av_R_equivalents 0.038
_diffrn_reflns_av_sigmaI/netI 0.049
_diffrn_reflns_limit_h_max 12
_diffrn_reflns_limit_h_min -12
_diffrn_reflns_limit_k_max 13
_diffrn_reflns_limit_k_min -12
_diffrn_reflns_limit_l_max 22
_diffrn_reflns_limit_l_min -22
_diffrn_reflns_number 15137
_diffrn_reflns_theta_full 26.5
_diffrn_reflns_theta_max 26.50
_diffrn_reflns_theta_min 2.23
_diffrn_standards_decay_% 0
_diffrn_standards_interval_count 0
_diffrn_standards_interval_time 0
_diffrn_standards_number 0
_exptl_absorpt_coefficient_mu 3.526
_exptl_absorpt_correction_T_max 0.688
_exptl_absorpt_correction_T_min 0.519
_exptl_absorpt_correction_type multi-scan
_exptl_absorpt_process_details '(SADABS; Bruker, 2002)'
_exptl_crystal_colour yellow
_exptl_crystal_density_diffrn 1.693
_exptl_crystal_density_method 'not measured'
_exptl_crystal_description block
_exptl_crystal_F_000 936
_exptl_crystal_size_max 0.20
_exptl_crystal_size_mid 0.18
_exptl_crystal_size_min 0.11
_refine_diff_density_max 0.34
_refine_diff_density_min -0.85
_refine_ls_abs_structure_details 'Flack (1983), 1634 Friedel pairs'
_refine_ls_abs_structure_Flack 0.017(14)
_refine_ls_extinction_method none
_refine_ls_goodness_of_fit_ref 1.04
_refine_ls_hydrogen_treatment constr
_refine_ls_matrix_type full
_refine_ls_number_parameters 209
_refine_ls_number_reflns 3836
_refine_ls_number_restraints 0
_refine_ls_restrained_S_all 1.04
_refine_ls_R_factor_all 0.044
_refine_ls_R_factor_gt 0.035
_refine_ls_shift/su_max 0.001
_refine_ls_shift/su_mean 0.000
_refine_ls_structure_factor_coef Fsqd
_refine_ls_weighting_details 'calc w=1/[\s^2^(Fo^2^)+(0.0368P)^2^+0.0992P] where P=(Fo^2^+2Fc^2^)/3'
_refine_ls_weighting_scheme calc
_refine_ls_wR_factor_gt 0.080
_refine_ls_wR_factor_ref 0.085
_reflns_number_gt 3292
_reflns_number_total 3836
_reflns_threshold_expression I>2\s(I)
_cod_data_source_file tk2313.cif
_cod_data_source_block I
_cod_original_cell_volume 1863.1(7)
_cod_database_code 2220014
_cod_database_fobs_code 2220014

loop_
_symmetry_equiv_pos_as_xyz
'x, y, z'
'-x+1/2, -y, z+1/2'
'x+1/2, -y+1/2, -z'
'-x, y+1/2, -z+1/2'

loop_
_atom_site_type_symbol
_atom_site_label
_atom_site_fract_x
_atom_site_fract_y
_atom_site_fract_z
_atom_site_U_iso_or_equiv
_atom_site_adp_type
_atom_site_calc_flag
_atom_site_refinement_flags
_atom_site_occupancy
_atom_site_disorder_assembly
_atom_site_disorder_group
Sn Sn1 0.98675(3) 0.99102(3) 0.941187(17) 0.05242(11) Uani d . 1 B .
N N1 0.7827(4) 1.0416(3) 0.9737(2) 0.0458(9) Uani d . 1 . .
O O1 1.0064(4) 1.1614(3) 1.00747(18) 0.0660(8) Uani d . 1 . .
O O2 0.9042(4) 1.3037(3) 1.0809(2) 0.0753(11) Uani d . 1 . .
O O3 0.8849(3) 0.8346(3) 0.89231(19) 0.0590(8) Uani d . 1 . .
Br Br1 0.35058(8) 0.84038(8) 0.73311(4) 0.0989(3) Uani d . 1 . .
C C1 1.1209(6) 0.8765(6) 1.0041(4) 0.0768(17) Uani d . 1 . .
H H1A 1.0733 0.8479 1.0476 0.092 Uiso calc R 1 A 1
H H1B 1.1448 0.8005 0.9760 0.092 Uiso calc R 1 A 1
C C2' 1.2499(13) 0.9437(18) 1.0268(15) 0.100(8) Uani d P 0.61(3) B 1
H H2D 1.3056 0.8855 1.0545 0.149 Uiso calc PR 0.61(3) B 1
H H2E 1.2276 1.0173 1.0563 0.149 Uiso calc PR 0.61(3) B 1
H H2F 1.2987 0.9713 0.9841 0.149 Uiso calc PR 0.61(3) B 1
C C2 1.2570(17) 0.877(3) 0.973(2) 0.092(10) Uani d P 0.39(3) B 2
H H2A 1.3158 0.8233 1.0015 0.138 Uiso calc PR 0.39(3) B 2
H H2B 1.2917 0.9634 0.9722 0.138 Uiso calc PR 0.39(3) B 2
H H2C 1.2532 0.8444 0.9236 0.138 Uiso calc PR 0.39(3) B 2
C C3 1.0458(6) 1.0852(6) 0.8430(3) 0.0711(15) Uani d . 1 . .
H H3A 1.1294 1.1326 0.8520 0.085 Uiso calc R 1 B .
H H3B 1.0655 1.0203 0.8063 0.085 Uiso calc R 1 . .
C C4 0.9436(7) 1.1744(8) 0.8136(4) 0.110(2) Uani d . 1 B .
H H4A 0.9777 1.2132 0.7697 0.165 Uiso calc R 1 . .
H H4B 0.9248 1.2403 0.8490 0.165 Uiso calc R 1 . .
H H4C 0.8613 1.1280 0.8029 0.165 Uiso calc R 1 . .
C C5 0.9034(6) 1.2082(5) 1.0420(3) 0.0578(13) Uani d . 1 . .
C C6 0.7695(5) 1.1334(5) 1.0345(3) 0.0540(12) Uani d . 1 . .
H H6 0.6974 1.1949 1.0220 0.065 Uiso calc R 1 . .
C C7 0.7302(6) 1.0675(5) 1.1066(3) 0.0630(13) Uani d . 1 . .
H H7 0.7271 1.1347 1.1441 0.076 Uiso calc R 1 . .
C C8 0.8363(6) 0.9696(6) 1.1306(3) 0.0813(17) Uani d . 1 . .
H H8A 0.9244 1.0099 1.1322 0.122 Uiso calc R 1 . .
H H8B 0.8382 0.8992 1.0966 0.122 Uiso calc R 1 . .
H H8C 0.8135 0.9377 1.1783 0.122 Uiso calc R 1 . .
C C9 0.5892(6) 1.0081(7) 1.1028(4) 0.0880(18) Uani d . 1 . .
H H9A 0.5682 0.9678 1.1486 0.132 Uiso calc R 1 . .
H H9B 0.5869 0.9449 1.0646 0.132 Uiso calc R 1 . .
H H9C 0.5233 1.0742 1.0928 0.132 Uiso calc R 1 . .
C C10 0.6751(4) 1.0202(4) 0.9345(3) 0.0522(10) Uani d . 1 . .
H H10 0.5978 1.0684 0.9454 0.063 Uiso calc R 1 . .
C C11 0.6638(5) 0.9281(4) 0.8755(2) 0.0491(11) Uani d . 1 . .
C C12 0.7670(5) 0.8381(5) 0.8588(2) 0.0529(11) Uani d . 1 . .
C C13 0.7368(6) 0.7468(5) 0.8052(3) 0.0656(14) Uani d . 1 . .
H H13 0.8009 0.6840 0.7937 0.079 Uiso calc R 1 . .
C C14 0.6135(7) 0.7484(5) 0.7690(3) 0.0684(15) Uani d . 1 . .
H H14 0.5953 0.6873 0.7332 0.082 Uiso calc R 1 . .
C C15 0.5183(6) 0.8391(5) 0.7856(2) 0.0594(12) Uani d . 1 . .
C C16 0.5395(5) 0.9272(5) 0.8387(3) 0.0561(12) Uani d . 1 . .
H H16 0.4720 0.9865 0.8505 0.067 Uiso calc R 1 . .

loop_
_atom_site_aniso_label
_atom_site_aniso_U_11
_atom_site_aniso_U_22
_atom_site_aniso_U_33
_atom_site_aniso_U_12
_atom_site_aniso_U_13
_atom_site_aniso_U_23
Sn1 0.05146(17) 0.04937(17) 0.05644(19) 0.00307(15) -0.00404(14) 0.00692(14)
N1 0.050(2) 0.0361(19) 0.051(2) 0.0014(15) -0.0056(17) -0.0018(16)
O1 0.063(2) 0.0596(18) 0.075(2) -0.011(2) -0.0039(19) -0.0065(17)
O2 0.093(3) 0.052(2) 0.082(3) -0.0179(19) -0.006(2) -0.0097(19)
O3 0.0571(19) 0.0482(18) 0.072(2) 0.0089(15) -0.0039(17) -0.0096(17)
Br1 0.0958(5) 0.1095(6) 0.0913(5) -0.0262(4) -0.0366(4) -0.0077(4)
C1 0.071(4) 0.071(4) 0.088(4) 0.013(3) -0.013(3) 0.021(3)
C2' 0.063(7) 0.096(10) 0.139(18) -0.009(6) -0.044(8) 0.042(11)
C2 0.066(10) 0.091(17) 0.12(2) 0.017(9) -0.017(11) 0.034(15)
C3 0.072(3) 0.082(4) 0.059(3) 0.002(3) 0.002(3) 0.020(3)
C4 0.087(4) 0.127(6) 0.116(6) 0.013(4) 0.000(4) 0.055(5)
C5 0.078(3) 0.042(3) 0.053(3) -0.010(2) -0.010(3) 0.007(2)
C6 0.061(3) 0.047(3) 0.053(3) 0.003(2) -0.010(2) -0.011(2)
C7 0.073(3) 0.056(3) 0.060(3) -0.006(3) 0.000(3) -0.009(3)
C8 0.112(5) 0.073(4) 0.059(3) -0.009(3) 0.001(3) 0.015(3)
C9 0.083(4) 0.093(4) 0.089(4) -0.019(4) 0.026(3) -0.010(4)
C10 0.055(2) 0.044(2) 0.057(3) 0.001(2) 0.002(2) -0.005(2)
C11 0.059(3) 0.047(3) 0.041(3) -0.005(2) -0.001(2) 0.002(2)
C12 0.064(3) 0.048(3) 0.047(3) -0.006(2) 0.011(2) 0.001(2)
C13 0.080(4) 0.059(3) 0.059(3) -0.005(3) 0.010(3) -0.013(3)
C14 0.092(4) 0.061(3) 0.052(3) -0.017(3) 0.008(3) -0.015(3)
C15 0.065(3) 0.066(3) 0.047(3) -0.018(3) -0.007(2) -0.001(2)
C16 0.061(3) 0.052(3) 0.055(3) -0.003(2) -0.007(2) 0.001(2)

loop_
_atom_type_symbol
_atom_type_description
_atom_type_scat_dispersion_real
_atom_type_scat_dispersion_imag
_atom_type_scat_source
C C 0.0033 0.0016 'International Tables Vol C Tables 4.2.6.8 and 6.1.1.4'
H H 0.0000 0.0000 'International Tables Vol C Tables 4.2.6.8 and 6.1.1.4'
N N 0.0061 0.0033 'International Tables Vol C Tables 4.2.6.8 and 6.1.1.4'
O O 0.0106 0.0060 'International Tables Vol C Tables 4.2.6.8 and 6.1.1.4'
Br Br -0.2901 2.4595 'International Tables Vol C Tables 4.2.6.8 and 6.1.1.4'
Sn Sn -0.6537 1.4246 'International Tables Vol C Tables 4.2.6.8 and 6.1.1.4'

loop_
_geom_angle_atom_site_label_1
_geom_angle_atom_site_label_2
_geom_angle_atom_site_label_3
_geom_angle
O3 Sn1 C1 95.3(2)
O3 Sn1 C3 97.16(19)
C1 Sn1 C3 123.3(2)
O3 Sn1 O1 156.21(13)
C1 Sn1 O1 95.7(2)
C3 Sn1 O1 94.3(2)
O3 Sn1 N1 82.21(13)
C1 Sn1 N1 124.4(2)
C3 Sn1 N1 112.03(18)
O1 Sn1 N1 74.16(14)
C10 N1 C6 117.3(4)
C10 N1 Sn1 124.2(3)
C6 N1 Sn1 116.7(3)
C5 O1 Sn1 121.1(3)
C12 O3 Sn1 126.6(3)
C2 C1 C2' 48.3(10)
C2 C1 Sn1 110.8(8)
C2' C1 Sn1 114.4(6)
C2 C1 H1A 140.2
C2' C1 H1A 108.7
Sn1 C1 H1A 108.7
C2 C1 H1B 64.6
C2' C1 H1B 108.7
Sn1 C1 H1B 108.7
H1A C1 H1B 107.6
C1 C2' H2D 109.5
C1 C2' H2E 109.5
H2D C2' H2E 109.5
C1 C2' H2F 109.5
H2D C2' H2F 109.5
H2E C2' H2F 109.5
C1 C2 H2A 109.5
C1 C2 H2B 109.5
H2A C2 H2B 109.5
C1 C2 H2C 109.5
H2A C2 H2C 109.5
H2B C2 H2C 109.5
C4 C3 Sn1 114.4(4)
C4 C3 H3A 108.7
Sn1 C3 H3A 108.7
C4 C3 H3B 108.7
Sn1 C3 H3B 108.7
H3A C3 H3B 107.6
C3 C4 H4A 109.5
C3 C4 H4B 109.5
H4A C4 H4B 109.5
C3 C4 H4C 109.5
H4A C4 H4C 109.5
H4B C4 H4C 109.5
O2 C5 O1 126.0(5)
O2 C5 C6 118.0(5)
O1 C5 C6 116.0(4)
N1 C6 C5 108.7(4)
N1 C6 C7 112.5(4)
C5 C6 C7 111.4(4)
N1 C6 H6 108.0
C5 C6 H6 108.0
C7 C6 H6 108.0
C9 C7 C8 111.5(5)
C9 C7 C6 111.8(5)
C8 C7 C6 112.0(5)
C9 C7 H7 107.1
C8 C7 H7 107.1
C6 C7 H7 107.1
C7 C8 H8A 109.5
C7 C8 H8B 109.5
H8A C8 H8B 109.5
C7 C8 H8C 109.5
H8A C8 H8C 109.5
H8B C8 H8C 109.5
C7 C9 H9A 109.5
C7 C9 H9B 109.5
H9A C9 H9B 109.5
C7 C9 H9C 109.5
H9A C9 H9C 109.5
H9B C9 H9C 109.5
N1 C10 C11 126.1(4)
N1 C10 H10 116.9
C11 C10 H10 116.9
C16 C11 C12 121.2(4)
C16 C11 C10 115.6(4)
C12 C11 C10 123.0(4)
O3 C12 C13 119.8(5)
O3 C12 C11 123.4(4)
C13 C12 C11 116.7(5)
C14 C13 C12 121.0(5)
C14 C13 H13 119.5
C12 C13 H13 119.5
C15 C14 C13 120.2(5)
C15 C14 H14 119.9
C13 C14 H14 119.9
C16 C15 C14 121.6(5)
C16 C15 Br1 119.4(4)
C14 C15 Br1 119.0(4)
C15 C16 C11 119.2(5)
C15 C16 H16 120.4
C11 C16 H16 120.4

loop_
_geom_bond_atom_site_label_1
_geom_bond_atom_site_label_2
_geom_bond_distance
Sn1 O3 2.106(3)
Sn1 C1 2.114(5)
Sn1 C3 2.126(5)
Sn1 O1 2.153(3)
Sn1 N1 2.153(4)
N1 C10 1.296(6)
N1 C6 1.470(6)
O1 C5 1.287(6)
O2 C5 1.221(6)
O3 C12 1.310(5)
Br1 C15 1.905(5)
C1 C2 1.454(19)
C1 C2' 1.504(14)
C1 H1A 0.9700
C1 H1B 0.9700
C2' H2D 0.9600
C2' H2E 0.9600
C2' H2F 0.9600
C2 H2A 0.9600
C2 H2B 0.9600
C2 H2C 0.9600
C3 C4 1.467(8)
C3 H3A 0.9700
C3 H3B 0.9700
C4 H4A 0.9600
C4 H4B 0.9600
C4 H4C 0.9600
C5 C6 1.532(7)
C6 C7 1.536(8)
C6 H6 0.9800
C7 C9 1.515(7)
C7 C8 1.520(8)
C7 H7 0.9800
C8 H8A 0.9600
C8 H8B 0.9600
C8 H8C 0.9600
C9 H9A 0.9600
C9 H9B 0.9600
C9 H9C 0.9600
C10 C11 1.446(6)
C10 H10 0.9300
C11 C16 1.393(6)
C11 C12 1.411(6)
C12 C13 1.396(7)
C13 C14 1.379(8)
C13 H13 0.9300
C14 C15 1.360(7)
C14 H14 0.9300
C15 C16 1.350(7)
C16 H16 0.9300

loop_
_geom_torsion_atom_site_label_1
_geom_torsion_atom_site_label_2
_geom_torsion_atom_site_label_3
_geom_torsion_atom_site_label_4
_geom_torsion
O3 Sn1 N1 C10 -34.1(4)
C1 Sn1 N1 C10 -125.3(4)
C3 Sn1 N1 C10 60.5(4)
O1 Sn1 N1 C10 148.7(4)
O3 Sn1 N1 C6 161.6(3)
C1 Sn1 N1 C6 70.5(4)
C3 Sn1 N1 C6 -103.8(3)
O1 Sn1 N1 C6 -15.6(3)
O3 Sn1 O1 C5 0.6(6)
C1 Sn1 O1 C5 -116.7(4)
C3 Sn1 O1 C5 119.2(4)
N1 Sn1 O1 C5 7.5(3)
C1 Sn1 O3 C12 163.1(4)
C3 Sn1 O3 C12 -72.3(4)
O1 Sn1 O3 C12 45.8(6)
N1 Sn1 O3 C12 39.0(4)
O3 Sn1 C1 C2 104.8(18)
C3 Sn1 C1 C2 2.6(19)
O1 Sn1 C1 C2 -96.3(18)
N1 Sn1 C1 C2 -171.0(18)
O3 Sn1 C1 C2' 157.3(13)
C3 Sn1 C1 C2' 55.1(14)
O1 Sn1 C1 C2' -43.9(14)
N1 Sn1 C1 C2' -118.5(13)
O3 Sn1 C3 C4 87.1(5)
C1 Sn1 C3 C4 -171.7(5)
O1 Sn1 C3 C4 -72.0(5)
N1 Sn1 C3 C4 2.7(6)
Sn1 O1 C5 O2 179.8(4)
Sn1 O1 C5 C6 1.7(5)
C10 N1 C6 C5 -144.9(4)
Sn1 N1 C6 C5 20.5(5)
C10 N1 C6 C7 91.3(5)
Sn1 N1 C6 C7 -103.3(4)
O2 C5 C6 N1 167.5(4)
O1 C5 C6 N1 -14.2(6)
O2 C5 C6 C7 -67.9(6)
O1 C5 C6 C7 110.3(5)
N1 C6 C7 C9 -65.2(6)
C5 C6 C7 C9 172.5(5)
N1 C6 C7 C8 60.8(6)
C5 C6 C7 C8 -61.6(6)
C6 N1 C10 C11 -176.0(4)
Sn1 N1 C10 C11 19.9(6)
N1 C10 C11 C16 -176.7(5)
N1 C10 C11 C12 7.8(7)
Sn1 O3 C12 C13 154.0(4)
Sn1 O3 C12 C11 -28.1(6)
C16 C11 C12 O3 -179.4(4)
C10 C11 C12 O3 -4.1(7)
C16 C11 C12 C13 -1.5(7)
C10 C11 C12 C13 173.8(4)
O3 C12 C13 C14 -179.9(5)
C11 C12 C13 C14 2.1(7)
C12 C13 C14 C15 -0.5(8)
C13 C14 C15 C16 -1.9(8)
C13 C14 C15 Br1 178.8(4)
C14 C15 C16 C11 2.4(8)
Br1 C15 C16 C11 -178.2(4)
C12 C11 C16 C15 -0.7(7)
C10 C11 C16 C15 -176.3(4)
